data_7156133
loop_
_publ_author_name
'Lim, Bumhee'
'Park, Seunggun'
'Park, Jae Hyun'
'Gam, Jongsik'
'Kim, Sanghee'
'Yang, Jung Woon'
'Lee, Jeeyeon'

_publ_section_title
;
 A metal-free and mild approach to 1,3,4-oxadiazol-2(3H)-ones via
 oxidative C-C bond cleavage using molecular oxygen.
;
_journal_issue 12
_journal_name_full 'Organic &amp; biomolecular chemistry'
_journal_page_first 2105
_journal_page_last 2113
_journal_paper_doi 10.1039/c7ob03188b
_journal_volume 16
_journal_year 2018
_chemical_formula_moiety 'C19 H13 Cl F3 N3 O2'
_chemical_formula_sum 'C19 H13 Cl F3 N3 O2'
_chemical_formula_weight 407.77
_space_group_crystal_system monoclinic
_space_group_IT_number 14
_space_group_name_Hall '-P 2yn'
_space_group_name_H-M_alt 'P 1 21/n 1'
_symmetry_space_group_name_Hall '-P 2yn'
_symmetry_space_group_name_H-M 'P 1 21/n 1'
_atom_sites_solution_hydrogens geom
_atom_sites_solution_primary direct
_audit_creation_date 2016-08-24
_audit_creation_method
;
Olex2 1.2
(compiled 2016.02.19 svn.r3266 for OlexSys, GUI svn.r5155)
;
_audit_update_record
;
2017-04-19 deposited with the CCDC.
2018-03-01 downloaded from the CCDC.
;
_cell_angle_alpha 90
_cell_angle_beta 101.1816(19)
_cell_angle_gamma 90
_cell_formula_units_Z 4
_cell_length_a 5.77529(12)
_cell_length_b 22.1018(5)
_cell_length_c 14.0999(3)
_cell_measurement_reflns_used 13662
_cell_measurement_temperature 99.9(3)
_cell_measurement_theta_max 74.9640
_cell_measurement_theta_min 3.7490
_cell_volume 1765.61(7)
_computing_cell_refinement 'CrysAlisPro 1.171.38.43d (Rigaku OD, 2015)'
_computing_data_collection 'CrysAlisPro 1.171.38.43d (Rigaku OD, 2015)'
_computing_data_reduction 'CrysAlisPro 1.171.38.43d (Rigaku OD, 2015)'
_computing_molecular_graphics 'Olex2 (Dolomanov et al., 2009)'
_computing_publication_material 'Olex2 (Dolomanov et al., 2009)'
_computing_structure_refinement 'ShelXL (Sheldrick, 2015)'
_computing_structure_solution 'ShelXT (Sheldrick, 2015)'
_diffrn_ambient_environment N~2~
_diffrn_ambient_temperature 99.9(3)
_diffrn_detector 'CCD plate'
_diffrn_detector_area_resol_mean 10.42
_diffrn_detector_type AtlasS2
_diffrn_measured_fraction_theta_full 0.998
_diffrn_measured_fraction_theta_max 0.966
_diffrn_measurement_details
;
List of Runs (angles in degrees, time in seconds):

  # Type    Start    End  Width  t~exp~   \w     \q     \k     \f   Frames
#--------------------------------------------------------------------------
  1  \w    -66.00  33.00   1.00    3.73    --  -41.24  38.00 150.00   99
  2  \w      1.00  82.00   1.00    3.73    --   41.24 -99.00 -90.00   81
  3  \w      9.00 117.00   1.00    3.73    --   41.24  77.00   0.00  108
  4  \w     36.00 145.00   1.00   12.35    --  112.00 -77.00  90.00  109
  5  \w     57.00 151.00   1.00   12.35    --  112.00 178.00-120.00   94
  6  \w    100.00 178.00   1.00   12.35    --  112.00 111.00-180.00   78
  7  \w     83.00 178.00   1.00   12.35    --  112.00  61.00-120.00   95
  8  \w    100.00 178.00   1.00   12.35    --  112.00 111.00  60.00   78
  9  \w     17.00  72.00   1.00    3.73    --   41.24  38.00-180.00   55
 10  \w     24.00  50.00   1.00    5.92    --   41.49-125.00  60.00   26
 11  \w     52.00  78.00   1.00    5.92    --   41.49 -99.00 150.00   26
 12  \w     88.00 113.00   1.00   12.39    --  112.00-104.00  70.00   25
 13  \w    106.00 148.00   1.00   12.39    --  112.00  45.00-180.00   42
 14  \w     83.00 117.00   1.00   12.39    --  112.00 -61.00 -90.00   34
 15  \w   -118.00  -9.00   1.00    5.92    --  -41.49 -77.00-150.00  109
 16  \w    -70.00  21.00   1.00    5.92    --  -41.49  57.00-180.00   91
 17  \w   -115.00 -13.00   1.00    5.92    --  -41.49 -57.00  60.00  102
 18  \w     13.00 115.00   1.00    5.92    --   41.49  57.00 -60.00  102
 19  \w    -31.00  70.00   1.00    5.92    --   41.49 -57.00 -30.00  101
 20  \w   -118.00  -9.00   1.00    6.62    --  -41.49 -77.00 120.00  109
 21  \w     13.00 115.00   1.00    6.62    --   41.49  57.00-150.00  102
 22  \w     17.00  98.00   1.00    6.62    --   41.49  38.00  60.00   81
 23  \w      9.00 118.00   1.00    6.62    --   41.49  77.00  90.00  109
 24  \w      9.00 118.00   1.00    6.46    --   41.49  77.00  30.00  109
 25  \w      9.00 118.00   1.00    6.46    --   41.49  77.00-180.00  109
 26  \w      9.00  97.00   1.00    6.46    --   41.49  77.00  60.00   88
 27  \w     13.00 115.00   1.00    6.46    --   41.49  57.00   0.00  102
 28  \w     17.00 116.00   1.00    6.46    --   41.49  38.00-180.00   99
 29  \w     17.00 116.00   1.00    6.46    --   41.49  38.00   0.00   99
 30  \w    -35.00  71.00   1.00    6.46    --   41.49 -77.00 -60.00  106
 31  \w      9.00 118.00   1.00    6.46    --   41.49  77.00 120.00  109
;
_diffrn_measurement_device 'four-circle diffractometer'
_diffrn_measurement_device_type 'SuperNova, Dual, Cu at zero, AtlasS2'
_diffrn_measurement_method '\w scans'
_diffrn_orient_matrix_type 'CrysAlisPro convention (1999,Acta A55,543-557)'
_diffrn_orient_matrix_UB_11 0.2165191000
_diffrn_orient_matrix_UB_12 0.0346844000
_diffrn_orient_matrix_UB_13 -0.0205510000
_diffrn_orient_matrix_UB_21 0.0836585000
_diffrn_orient_matrix_UB_22 -0.0574194000
_diffrn_orient_matrix_UB_23 -0.0452950000
_diffrn_orient_matrix_UB_31 -0.1415740000
_diffrn_orient_matrix_UB_32 0.0189720000
_diffrn_orient_matrix_UB_33 -0.0996394000
_diffrn_radiation_collimation '0.2 mm sinlge-pinhole'
_diffrn_radiation_monochromator mirror
_diffrn_radiation_probe x-ray
_diffrn_radiation_type CuK\a
_diffrn_radiation_wavelength 1.54184
_diffrn_reflns_av_R_equivalents 0.0444
_diffrn_reflns_av_unetI/netI 0.0332
_diffrn_reflns_Laue_measured_fraction_full 0.998
_diffrn_reflns_Laue_measured_fraction_max 0.966
_diffrn_reflns_limit_h_max 7
_diffrn_reflns_limit_h_min -7
_diffrn_reflns_limit_k_max 27
_diffrn_reflns_limit_k_min -26
_diffrn_reflns_limit_l_max 12
_diffrn_reflns_limit_l_min -17
_diffrn_reflns_number 23127
_diffrn_reflns_point_group_measured_fraction_full 0.998
_diffrn_reflns_point_group_measured_fraction_max 0.966
_diffrn_reflns_theta_full 67.684
_diffrn_reflns_theta_max 76.696
_diffrn_reflns_theta_min 3.770
_diffrn_source 'micro-focus sealed X-ray tube'
_diffrn_source_type 'SuperNova (Cu) X-ray Source'
_exptl_absorpt_coefficient_mu 2.396
_exptl_absorpt_correction_T_max 1.00000
_exptl_absorpt_correction_T_min 0.68775
_exptl_absorpt_correction_type multi-scan
_exptl_absorpt_process_details
;
CrysAlisPro 1.171.38.43d (Rigaku Oxford Diffraction, 2015)
Empirical absorption correction using spherical harmonics,
 implemented in SCALE3 ABSPACK scaling algorithm.
;
_exptl_crystal_colour 'clear light colourless'
_exptl_crystal_colour_lustre clear
_exptl_crystal_colour_modifier light
_exptl_crystal_colour_primary colourless
_exptl_crystal_density_diffrn 1.534
_exptl_crystal_description plate
_exptl_crystal_F_000 832
_exptl_crystal_size_max 0.263
_exptl_crystal_size_mid 0.094
_exptl_crystal_size_min 0.021
_refine_diff_density_max 0.359
_refine_diff_density_min -0.398
_refine_diff_density_rms 0.053
_refine_ls_extinction_method none
_refine_ls_goodness_of_fit_ref 1.118
_refine_ls_hydrogen_treatment constr
_refine_ls_matrix_type full
_refine_ls_number_parameters 281
_refine_ls_number_reflns 3602
_refine_ls_number_restraints 0
_refine_ls_restrained_S_all 1.118
_refine_ls_R_factor_all 0.0647
_refine_ls_R_factor_gt 0.0605
_refine_ls_shift/su_max 0.001
_refine_ls_shift/su_mean 0.000
_refine_ls_structure_factor_coef Fsqd
_refine_ls_weighting_details 'w=1/[\s^2^(Fo^2^)+(0.0350P)^2^+2.0471P] where P=(Fo^2^+2Fc^2^)/3'
_refine_ls_weighting_scheme calc
_refine_ls_wR_factor_gt 0.1087
_refine_ls_wR_factor_ref 0.1110
_reflns_Friedel_coverage 0.000
_reflns_number_gt 3306
_reflns_number_total 3602
_reflns_threshold_expression 'I > 2\s(I)'
_cod_data_source_file c7ob03188b2.cif
_cod_data_source_block exp_447
_cod_depositor_comments 'Adding full bibliography for 7156133--7156134.cif.'
_cod_original_cell_volume 1765.61(6)
_cod_database_code 7156133
_chemical_oxdiff_formula ' C19H13Cl1F3N3O2'
_shelx_space_group_comment
;
The symmetry employed for this shelxl refinement is uniquely defined
by the following loop, which should always be used as a source of
symmetry information in preference to the above space-group names.
They are only intended as comments.
;
_reflns_odcompleteness_completeness 99.74
_reflns_odcompleteness_iscentric 1
_reflns_odcompleteness_theta 69.95
_olex2_refinement_description
;
1. Fixed Uiso
 At 1.2 times of:
  All C(H) groups, All C(H,H) groups
2. Others
 Sof(F0)=Sof(F1)=Sof(F2)=1-FVAR(1)
 Sof(F003)=Sof(F006)=Sof(F009)=FVAR(1)
3.a Ternary CH refined with riding coordinates:
 C00G(H00G)
3.b Secondary CH2 refined with riding coordinates:
 C00L(H00A,H00B), C00S(H00C,H00E)
3.c Aromatic/amide H refined with riding coordinates:
 C00D(H00D), C00F(H00F), C00H(H00H), C00I(H00I), C00K(H00K), C00O(H00O),
 C00P(H00P), C00Q(H00Q)
;
_shelx_shelxl_version_number 2014/7
_olex2_date_sample_data_collection 2016-08-23
_olex2_submission_special_instructions 'No special instructions were received'
_oxdiff_exptl_absorpt_empirical_details
;
Empirical correction (ABSPACK) includes:
- Absorption correction using spherical harmonics
- Frame scaling
;
_oxdiff_exptl_absorpt_empirical_full_max 1.471
_oxdiff_exptl_absorpt_empirical_full_min 0.500

loop_
_space_group_symop_operation_xyz
'x, y, z'
'-x+1/2, y+1/2, -z+1/2'
'-x, -y, -z'
'x-1/2, -y-1/2, z-1/2'

loop_
_atom_site_label
_atom_site_type_symbol
_atom_site_fract_x
_atom_site_fract_y
_atom_site_fract_z
_atom_site_U_iso_or_equiv
_atom_site_adp_type
_atom_site_occupancy
_atom_site_site_symmetry_order
_atom_site_calc_flag
_atom_site_refinement_flags_posn
_atom_site_refinement_flags_occupancy
_atom_site_disorder_assembly
_atom_site_disorder_group
Cl01 Cl 1.20278(9) 0.94045(3) 0.66349(4) 0.02970(15) Uani 1 1 d . . . .
O002 O 0.2658(3) 0.77024(7) 0.49050(12) 0.0303(4) Uani 1 1 d . . . .
F003 F 0.0677(19) 0.4559(3) 0.3589(7) 0.0471(18) Uani 0.59(4) 1 d . P A 1
O004 O -0.2994(3) 0.75023(7) 0.33181(12) 0.0319(4) Uani 1 1 d . . . .
N005 N -0.0507(3) 0.83002(8) 0.35378(12) 0.0195(4) Uani 1 1 d . . . .
F006 F 0.209(2) 0.4912(6) 0.2465(7) 0.053(2) Uani 0.59(4) 1 d . P A 1
N007 N 0.1585(3) 0.85817(8) 0.39913(12) 0.0203(4) Uani 1 1 d . . . .
N008 N 0.2445(3) 0.82654(9) 0.15053(14) 0.0275(4) Uani 1 1 d . . . .
F009 F 0.4359(15) 0.4762(5) 0.3784(14) 0.057(3) Uani 0.59(4) 1 d . P A 1
C00A C 0.1728(4) 0.55869(10) 0.37179(15) 0.0211(4) Uani 1 1 d . . . .
C00B C 0.5229(4) 0.85484(9) 0.51141(14) 0.0194(4) Uani 1 1 d . . . .
C00C C 0.2983(4) 0.82757(9) 0.46218(14) 0.0190(4) Uani 1 1 d . . . .
C00D C 0.5806(4) 0.91366(10) 0.48837(15) 0.0209(4) Uani 1 1 d . . . .
H00D H 0.4787 0.9352 0.4411 0.025 Uiso 1 1 calc R . . .
C00E C 0.0559(4) 0.83472(9) 0.16196(15) 0.0215(4) Uani 1 1 d . . . .
C00F C -0.0183(4) 0.57153(10) 0.41466(15) 0.0223(4) Uani 1 1 d . . . .
H00F H -0.1202 0.5407 0.4250 0.027 Uiso 1 1 calc R . . .
C00G C 0.0431(4) 0.74010(10) 0.45626(16) 0.0240(5) Uani 1 1 d . . . .
H00G H -0.0398 0.7372 0.5105 0.029 Uiso 1 1 calc R . . .
C00H C 0.3238(4) 0.60495(11) 0.35583(16) 0.0256(5) Uani 1 1 d . . . .
H00H H 0.4522 0.5964 0.3272 0.031 Uiso 1 1 calc R . . .
C00I C -0.0572(4) 0.62997(10) 0.44194(15) 0.0226(4) Uani 1 1 d . . . .
H00I H -0.1848 0.6384 0.4712 0.027 Uiso 1 1 calc R . . .
C00J C 0.0925(4) 0.67634(10) 0.42605(15) 0.0216(4) Uani 1 1 d . . . .
C00K C 0.7889(4) 0.94006(10) 0.53549(15) 0.0225(4) Uani 1 1 d . . . .
H00K H 0.8263 0.9795 0.5209 0.027 Uiso 1 1 calc R . . .
C00L C -0.1967(4) 0.86598(10) 0.27855(15) 0.0213(4) Uani 1 1 d . . . .
H00A H -0.1438 0.9077 0.2842 0.026 Uiso 1 1 calc R . . .
H00B H -0.3590 0.8650 0.2875 0.026 Uiso 1 1 calc R . . .
C00M C 0.9411(4) 0.90702(10) 0.60477(15) 0.0223(4) Uani 1 1 d . . . .
C00N C -0.1167(4) 0.77367(10) 0.37450(16) 0.0234(4) Uani 1 1 d . . . .
C00O C 0.8881(4) 0.84874(10) 0.62834(16) 0.0246(5) Uani 1 1 d . . . .
H00O H 0.9922 0.8271 0.6746 0.030 Uiso 1 1 calc R . . .
C00P C 0.2832(4) 0.66371(10) 0.38261(16) 0.0263(5) Uani 1 1 d . . . .
H00P H 0.3836 0.6947 0.3715 0.032 Uiso 1 1 calc R . . .
C00Q C 0.6768(4) 0.82284(10) 0.58196(16) 0.0244(4) Uani 1 1 d . . . .
H00Q H 0.6381 0.7838 0.5982 0.029 Uiso 1 1 calc R . . .
C00R C 0.2202(4) 0.49581(11) 0.34240(17) 0.0290(5) Uani 1 1 d . . . .
C00S C -0.1853(4) 0.84242(11) 0.17738(15) 0.0241(5) Uani 1 1 d . . . .
H00C H -0.2666 0.8038 0.1676 0.029 Uiso 1 1 calc R . . .
H00E H -0.2677 0.8705 0.1296 0.029 Uiso 1 1 calc R . . .
F0 F 0.268(5) 0.4914(7) 0.2560(14) 0.069(5) Uani 0.41(4) 1 d . P A 2
F1 F 0.035(2) 0.4592(5) 0.3484(8) 0.061(3) Uani 0.41(4) 1 d . P A 2
F2 F 0.388(5) 0.4701(8) 0.4125(17) 0.069(5) Uani 0.41(4) 1 d . P A 2

loop_
_atom_site_aniso_label
_atom_site_aniso_U_11
_atom_site_aniso_U_22
_atom_site_aniso_U_33
_atom_site_aniso_U_23
_atom_site_aniso_U_13
_atom_site_aniso_U_12
Cl01 0.0218(3) 0.0414(3) 0.0256(3) -0.0044(2) 0.0037(2) -0.0081(2)
O002 0.0268(8) 0.0205(8) 0.0376(9) 0.0036(7) -0.0089(7) -0.0054(6)
F003 0.067(3) 0.025(2) 0.067(3) -0.001(2) 0.058(3) -0.002(2)
O004 0.0226(8) 0.0309(9) 0.0389(10) 0.0055(7) -0.0019(7) -0.0068(7)
N005 0.0170(8) 0.0209(9) 0.0204(9) -0.0001(7) 0.0036(7) -0.0011(7)
F006 0.077(4) 0.047(3) 0.036(3) -0.016(2) 0.011(4) 0.008(3)
N007 0.0175(8) 0.0234(9) 0.0197(9) -0.0010(7) 0.0033(7) -0.0025(7)
N008 0.0256(10) 0.0290(10) 0.0298(10) -0.0020(8) 0.0102(8) -0.0016(8)
F009 0.033(2) 0.042(3) 0.083(6) -0.027(4) -0.021(3) 0.0202(18)
C00A 0.0229(10) 0.0236(10) 0.0154(9) 0.0000(8) -0.0002(8) 0.0003(8)
C00B 0.0195(10) 0.0223(10) 0.0174(10) -0.0033(8) 0.0062(8) 0.0005(8)
C00C 0.0202(10) 0.0181(10) 0.0197(10) -0.0020(8) 0.0065(8) 0.0009(8)
C00D 0.0199(10) 0.0251(11) 0.0191(10) 0.0014(8) 0.0067(8) 0.0012(8)
C00E 0.0240(11) 0.0217(10) 0.0193(10) -0.0003(8) 0.0055(8) -0.0029(8)
C00F 0.0208(10) 0.0251(11) 0.0209(10) 0.0011(8) 0.0040(8) -0.0043(8)
C00G 0.0241(11) 0.0236(11) 0.0237(11) 0.0011(8) 0.0029(9) -0.0034(8)
C00H 0.0208(10) 0.0351(12) 0.0221(11) 0.0018(9) 0.0070(8) 0.0003(9)
C00I 0.0204(10) 0.0283(11) 0.0196(10) -0.0007(8) 0.0051(8) -0.0002(8)
C00J 0.0213(10) 0.0247(11) 0.0172(10) 0.0013(8) -0.0001(8) -0.0002(8)
C00K 0.0224(10) 0.0245(11) 0.0222(10) -0.0001(8) 0.0085(8) -0.0029(8)
C00L 0.0182(10) 0.0247(11) 0.0213(10) 0.0017(8) 0.0047(8) 0.0027(8)
C00M 0.0188(10) 0.0311(11) 0.0180(10) -0.0056(8) 0.0055(8) -0.0021(8)
C00N 0.0209(10) 0.0242(11) 0.0253(11) -0.0003(9) 0.0053(9) -0.0005(8)
C00O 0.0240(11) 0.0265(11) 0.0221(11) -0.0011(9) 0.0016(9) 0.0026(9)
C00P 0.0242(11) 0.0262(11) 0.0289(12) 0.0049(9) 0.0061(9) -0.0072(9)
C00Q 0.0275(11) 0.0202(10) 0.0250(11) -0.0016(8) 0.0043(9) 0.0002(9)
C00R 0.0277(11) 0.0292(12) 0.0288(12) -0.0026(9) 0.0020(9) 0.0023(9)
C00S 0.0188(10) 0.0320(12) 0.0218(11) -0.0014(9) 0.0045(8) -0.0011(9)
F0 0.132(11) 0.032(4) 0.069(8) -0.009(5) 0.089(8) -0.013(6)
F1 0.043(3) 0.026(4) 0.100(7) -0.018(3) -0.021(6) -0.012(3)
F2 0.076(9) 0.043(4) 0.069(8) -0.024(5) -0.035(6) 0.035(5)

loop_
_atom_type_symbol
_atom_type_description
_atom_type_scat_dispersion_real
_atom_type_scat_dispersion_imag
_atom_type_scat_source
C C 0.0181 0.0091 'International Tables Vol C Tables 4.2.6.8 and 6.1.1.4'
H H 0.0000 0.0000 'International Tables Vol C Tables 4.2.6.8 and 6.1.1.4'
Cl Cl 0.3639 0.7018 'International Tables Vol C Tables 4.2.6.8 and 6.1.1.4'
F F 0.0727 0.0534 'International Tables Vol C Tables 4.2.6.8 and 6.1.1.4'
N N 0.0311 0.0180 'International Tables Vol C Tables 4.2.6.8 and 6.1.1.4'
O O 0.0492 0.0322 'International Tables Vol C Tables 4.2.6.8 and 6.1.1.4'

loop_
_geom_angle_atom_site_label_1
_geom_angle_atom_site_label_2
_geom_angle_atom_site_label_3
_geom_angle
C00C O002 C00G 119.90(16)
N007 N005 C00L 114.65(16)
C00N N005 N007 124.49(17)
C00N N005 C00L 120.86(17)
C00C N007 N005 117.23(17)
C00F C00A C00H 119.8(2)
C00F C00A C00R 121.1(2)
C00H C00A C00R 119.1(2)
C00D C00B C00C 119.90(18)
C00Q C00B C00C 120.66(19)
C00Q C00B C00D 119.43(19)
O002 C00C C00B 113.79(17)
N007 C00C O002 126.73(19)
N007 C00C C00B 119.48(18)
C00B C00D H00D 119.8
C00K C00D C00B 120.3(2)
C00K C00D H00D 119.8
N008 C00E C00S 177.6(2)
C00A C00F H00F 120.0
C00I C00F C00A 120.0(2)
C00I C00F H00F 120.0
O002 C00G H00G 107.9
O002 C00G C00J 108.58(17)
O002 C00G C00N 113.42(17)
C00J C00G H00G 107.9
C00J C00G C00N 111.09(18)
C00N C00G H00G 107.9
C00A C00H H00H 120.0
C00P C00H C00A 120.1(2)
C00P C00H H00H 120.0
C00F C00I H00I 119.8
C00F C00I C00J 120.5(2)
C00J C00I H00I 119.8
C00I C00J C00G 118.99(19)
C00I C00J C00P 119.7(2)
C00P C00J C00G 121.31(19)
C00D C00K H00K 120.4
C00D C00K C00M 119.2(2)
C00M C00K H00K 120.4
N005 C00L H00A 109.3
N005 C00L H00B 109.3
N005 C00L C00S 111.68(17)
H00A C00L H00B 107.9
C00S C00L H00A 109.3
C00S C00L H00B 109.3
C00K C00M Cl01 118.96(17)
C00O C00M Cl01 119.66(17)
C00O C00M C00K 121.4(2)
O004 C00N N005 122.4(2)
O004 C00N C00G 120.28(19)
N005 C00N C00G 117.27(18)
C00M C00O H00O 120.4
C00M C00O C00Q 119.1(2)
C00Q C00O H00O 120.4
C00H C00P C00J 120.0(2)
C00H C00P H00P 120.0
C00J C00P H00P 120.0
C00B C00Q H00Q 119.8
C00O C00Q C00B 120.5(2)
C00O C00Q H00Q 119.8
F003 C00R F006 103.1(6)
F003 C00R F009 109.3(6)
F003 C00R C00A 114.5(3)
F006 C00R C00A 112.0(6)
F009 C00R F006 102.5(8)
F009 C00R C00A 114.1(5)
F0 C00R C00A 114.4(7)
F0 C00R F1 108.9(11)
F0 C00R F2 113.4(9)
F1 C00R C00A 110.4(5)
F1 C00R F2 99.5(12)
F2 C00R C00A 109.2(6)
C00E C00S C00L 113.11(18)
C00E C00S H00C 109.0
C00E C00S H00E 109.0
C00L C00S H00C 109.0
C00L C00S H00E 109.0
H00C C00S H00E 107.8

loop_
_geom_bond_atom_site_label_1
_geom_bond_atom_site_label_2
_geom_bond_distance
Cl01 C00M 1.741(2)
O002 C00C 1.353(2)
O002 C00G 1.446(2)
F003 C00R 1.299(6)
O004 C00N 1.224(3)
N005 N007 1.399(2)
N005 C00L 1.456(3)
N005 C00N 1.351(3)
F006 C00R 1.346(10)
N007 C00C 1.273(3)
N008 C00E 1.146(3)
F009 C00R 1.323(9)
C00A C00F 1.387(3)
C00A C00H 1.390(3)
C00A C00R 1.491(3)
C00B C00C 1.476(3)
C00B C00D 1.396(3)
C00B C00Q 1.392(3)
C00D H00D 0.9300
C00D C00K 1.385(3)
C00E C00S 1.461(3)
C00F H00F 0.9300
C00F C00I 1.378(3)
C00G H00G 0.9800
C00G C00J 1.515(3)
C00G C00N 1.523(3)
C00H H00H 0.9300
C00H C00P 1.385(3)
C00I H00I 0.9300
C00I C00J 1.387(3)
C00J C00P 1.389(3)
C00K H00K 0.9300
C00K C00M 1.388(3)
C00L H00A 0.9700
C00L H00B 0.9700
C00L C00S 1.532(3)
C00M C00O 1.379(3)
C00O H00O 0.9300
C00O C00Q 1.391(3)
C00P H00P 0.9300
C00Q H00Q 0.9300
C00R F0 1.303(13)
C00R F1 1.359(10)
C00R F2 1.366(14)
C00S H00C 0.9700
C00S H00E 0.9700
